data_4038576
loop_
_publ_author_name
'Kuwabara, Kazuma'
'Maekawa, Yuuki'
'Minoura, Mao'
'Maruyama, Toshifumi'
'Murai, Toshiaki'

_publ_section_title
;
 Chemo- and Stereoselective Alcoholysis of Binaphthyl Phosphonothioates:
 Straightforward Access to both Stereoisomers of Biologically Relevant
 P-Stereogenic Phosphonothioates.
;
_journal_name_full 'The Journal of organic chemistry'
_journal_paper_doi 10.1021/acs.joc.0c00687
_journal_year 2020
_chemical_formula_sum 'C14 H25 O7 P S'
_chemical_formula_weight 368.37
_space_group_crystal_system orthorhombic
_space_group_IT_number 19
_space_group_name_Hall 'P 2ac 2ab'
_space_group_name_H-M_alt 'P 21 21 21'
_atom_sites_solution_hydrogens geom
_atom_sites_solution_primary 'SHELXT-2014 (Sheldrick 2014)'
_audit_creation_method SHELXL-2014/7
_cell_angle_alpha 90
_cell_angle_beta 90
_cell_angle_gamma 90
_cell_formula_units_Z 4
_cell_length_a 8.9034(17)
_cell_length_b 11.952(2)
_cell_length_c 16.993(3)
_cell_measurement_reflns_used 178
_cell_measurement_temperature 100(2)
_cell_measurement_theta_max 10.11
_cell_measurement_theta_min 2.22
_cell_volume 1808.3(6)
_computing_cell_refinement 'Bruker SAINT'
_computing_data_collection 'Bruker APEX3'
_computing_data_reduction 'Bruker SAINT'
_computing_molecular_graphics 'Bruker APEX3'
_computing_publication_material 'Bruker APEX3'
_computing_structure_refinement 'SHELXL-2014/7 (Sheldrick, 2014)'
_computing_structure_solution 'SHELXT-2014 (Sheldrick 2014)'
_diffrn_ambient_temperature 100(2)
_diffrn_measured_fraction_theta_full 1.000
_diffrn_measured_fraction_theta_max 1.000
_diffrn_measurement_device_type 'Dectris PILATUS-CdTe'
_diffrn_measurement_method 'Phi scan'
_diffrn_radiation_type synchrotron
_diffrn_radiation_wavelength 0.4118
_diffrn_reflns_av_R_equivalents 0.0480
_diffrn_reflns_av_unetI/netI 0.0220
_diffrn_reflns_Laue_measured_fraction_full 1.000
_diffrn_reflns_Laue_measured_fraction_max 1.000
_diffrn_reflns_limit_h_max 11
_diffrn_reflns_limit_h_min -11
_diffrn_reflns_limit_k_max 15
_diffrn_reflns_limit_k_min -15
_diffrn_reflns_limit_l_max 22
_diffrn_reflns_limit_l_min -22
_diffrn_reflns_number 41908
_diffrn_reflns_point_group_measured_fraction_full 1.000
_diffrn_reflns_point_group_measured_fraction_max 1.000
_diffrn_reflns_theta_full 14.305
_diffrn_reflns_theta_max 15.505
_diffrn_reflns_theta_min 1.207
_diffrn_source 'BL02B1 SPring-8'
_exptl_absorpt_coefficient_mu 0.078
_exptl_absorpt_correction_T_max 0.744
_exptl_absorpt_correction_T_min 0.464
_exptl_absorpt_correction_type empirical
_exptl_absorpt_process_details SADABS
_exptl_crystal_colour colorless
_exptl_crystal_density_diffrn 1.353
_exptl_crystal_description block
_exptl_crystal_F_000 784
_exptl_crystal_size_max 0.010
_exptl_crystal_size_mid 0.010
_exptl_crystal_size_min 0.010
_refine_diff_density_max 0.342
_refine_diff_density_min -0.319
_refine_diff_density_rms 0.051
_refine_ls_abs_structure_details
;
 Flack x determined using 1762 quotients [(I+)-(I-)]/[(I+)+(I-)]
 (Parsons, Flack and Wagner, Acta Cryst. B69 (2013) 249-259).
;
_refine_ls_abs_structure_Flack 0.03(4)
_refine_ls_extinction_coef 0.077(5)
_refine_ls_extinction_expression Fc^*^=kFc[1+0.001xFc^2^\l^3^/sin(2\q)]^-1/4^
_refine_ls_extinction_method 'SHELXL-2014/7 (Sheldrick 2014'
_refine_ls_goodness_of_fit_ref 1.040
_refine_ls_hydrogen_treatment constr
_refine_ls_matrix_type full
_refine_ls_number_parameters 215
_refine_ls_number_reflns 4143
_refine_ls_number_restraints 0
_refine_ls_restrained_S_all 1.040
_refine_ls_R_factor_all 0.0248
_refine_ls_R_factor_gt 0.0247
_refine_ls_shift/su_max 0.000
_refine_ls_shift/su_mean 0.000
_refine_ls_structure_factor_coef Fsqd
_refine_ls_weighting_details 'w=1/[\s^2^(Fo^2^)+(0.0376P)^2^+0.4268P] where P=(Fo^2^+2Fc^2^)/3'
_refine_ls_weighting_scheme calc
_refine_ls_wR_factor_gt 0.0659
_refine_ls_wR_factor_ref 0.0660
_reflns_Friedel_coverage 0.754
_reflns_Friedel_fraction_full 1.000
_reflns_Friedel_fraction_max 1.000
_reflns_number_gt 4117
_reflns_number_total 4143
_reflns_threshold_expression 'I > 2\s(I)'
_cod_data_source_file jo0c00687_si_002.cif
_cod_data_source_block 191201_06_TM01_0m_a
_cod_database_code 4038576
_shelx_shelxl_version_number 2014/7
_shelx_space_group_comment
;
The symmetry employed for this shelxl refinement is uniquely defined
by the following loop, which should always be used as a source of
symmetry information in preference to the above space-group names.
They are only intended as comments.
;
_shelx_estimated_absorpt_t_min 0.999
_shelx_estimated_absorpt_t_max 0.999

loop_
_space_group_symop_operation_xyz
'x, y, z'
'-x+1/2, -y, z+1/2'
'x+1/2, -y+1/2, -z'
'-x, y+1/2, -z+1/2'

loop_
_atom_site_label
_atom_site_type_symbol
_atom_site_fract_x
_atom_site_fract_y
_atom_site_fract_z
_atom_site_U_iso_or_equiv
_atom_site_adp_type
_atom_site_occupancy
_atom_site_site_symmetry_order
_atom_site_calc_flag
_atom_site_refinement_flags_posn
_atom_site_refinement_flags_adp
_atom_site_refinement_flags_occupancy
_atom_site_disorder_assembly
_atom_site_disorder_group
P1 P -0.00165(5) 0.55813(4) 0.60236(2) 0.01874(11) Uani 1 1 d . . . . .
S1 S -0.05764(6) 0.57021(5) 0.49322(3) 0.03163(13) Uani 1 1 d . . . . .
O1 O -0.09530(15) 0.63277(11) 0.66148(8) 0.0245(3) Uani 1 1 d . . . . .
O2 O 0.16480(13) 0.59959(10) 0.62124(7) 0.0183(2) Uani 1 1 d . . . . .
C1 C -0.0255(2) 0.42356(14) 0.64647(10) 0.0226(3) Uani 1 1 d . . . . .
H1A H 0.0260 0.4219 0.6974 0.034 Uiso 1 1 calc R U . . .
H1B H 0.0172 0.3661 0.6119 0.034 Uiso 1 1 calc R U . . .
H1C H -0.1328 0.4089 0.6542 0.034 Uiso 1 1 calc R U . . .
C2 C -0.1060(3) 0.75105(17) 0.64777(15) 0.0384(5) Uani 1 1 d . . . . .
H2A H -0.0049 0.7829 0.6434 0.058 Uiso 1 1 calc R U . . .
H2B H -0.1590 0.7865 0.6917 0.058 Uiso 1 1 calc R U . . .
H2C H -0.1614 0.7646 0.5988 0.058 Uiso 1 1 calc R U . . .
C3 C 0.28528(18) 0.59678(13) 0.56448(10) 0.0182(3) Uani 1 1 d . . . . .
H3A H 0.3447 0.6666 0.5679 0.022 Uiso 1 1 calc R U . . .
H3B H 0.2434 0.5911 0.5107 0.022 Uiso 1 1 calc R U . . .
C4 C 0.38476(18) 0.49763(12) 0.58092(9) 0.0154(3) Uani 1 1 d . . . . .
H4A H 0.4183 0.4998 0.6371 0.018 Uiso 1 1 calc R U . . .
O3 O 0.29530(13) 0.39996(9) 0.56816(7) 0.0162(2) Uani 1 1 d . . . . .
C5 C 0.36191(18) 0.30303(13) 0.59853(9) 0.0164(3) Uani 1 1 d . . . . .
H5A H 0.3092 0.2356 0.5772 0.020 Uiso 1 1 calc R U . . .
C6 C 0.53124(18) 0.29359(12) 0.58195(9) 0.0159(3) Uani 1 1 d . . . . .
H6A H 0.5568 0.2155 0.5656 0.019 Uiso 1 1 calc R U . . .
C7 C 0.58764(18) 0.37614(13) 0.52100(9) 0.0163(3) Uani 1 1 d . . . . .
H7A H 0.6999 0.3792 0.5215 0.020 Uiso 1 1 calc R U . . .
C8 C 0.52142(19) 0.49494(13) 0.52744(10) 0.0179(3) Uani 1 1 d . . . . .
H8A H 0.5994 0.5487 0.5465 0.022 Uiso 1 1 calc R U . . .
O4 O 0.35218(13) 0.30324(10) 0.68212(7) 0.0190(2) Uani 1 1 d . . . . .
C9 C 0.4975(2) 0.28098(13) 0.71405(9) 0.0178(3) Uani 1 1 d . . . . .
O5 O 0.60027(13) 0.31877(10) 0.65547(7) 0.0187(2) Uani 1 1 d . . . . .
C10 C 0.5211(2) 0.34947(16) 0.78732(11) 0.0285(4) Uani 1 1 d . . . . .
H10A H 0.5084 0.4290 0.7749 0.043 Uiso 1 1 calc R U . . .
H10B H 0.6228 0.3367 0.8075 0.043 Uiso 1 1 calc R U . . .
H10C H 0.4475 0.3274 0.8273 0.043 Uiso 1 1 calc R U . . .
C11 C 0.5147(2) 0.15638(14) 0.72884(10) 0.0224(3) Uani 1 1 d . . . . .
H11A H 0.4363 0.1313 0.7652 0.034 Uiso 1 1 calc R U . . .
H11B H 0.6136 0.1416 0.7519 0.034 Uiso 1 1 calc R U . . .
H11C H 0.5053 0.1158 0.6790 0.034 Uiso 1 1 calc R U . . .
O6 O 0.53516(14) 0.33635(9) 0.44704(7) 0.0192(3) Uani 1 1 d . . . . .
C12 C 0.51127(18) 0.43102(13) 0.39724(9) 0.0189(3) Uani 1 1 d . . . . .
O7 O 0.47755(17) 0.52170(11) 0.44912(7) 0.0272(3) Uani 1 1 d . . . . .
C13 C 0.3757(2) 0.40741(19) 0.34695(13) 0.0342(5) Uani 1 1 d . . . . .
H13A H 0.2899 0.3892 0.3808 0.051 Uiso 1 1 calc R U . . .
H13B H 0.3969 0.3440 0.3121 0.051 Uiso 1 1 calc R U . . .
H13C H 0.3519 0.4736 0.3153 0.051 Uiso 1 1 calc R U . . .
C14 C 0.65126(19) 0.45760(15) 0.35077(10) 0.0204(3) Uani 1 1 d . . . . .
H14A H 0.6341 0.5247 0.3188 0.031 Uiso 1 1 calc R U . . .
H14B H 0.6756 0.3944 0.3163 0.031 Uiso 1 1 calc R U . . .
H14C H 0.7350 0.4709 0.3870 0.031 Uiso 1 1 calc R U . . .

loop_
_atom_site_aniso_label
_atom_site_aniso_U_11
_atom_site_aniso_U_22
_atom_site_aniso_U_33
_atom_site_aniso_U_23
_atom_site_aniso_U_13
_atom_site_aniso_U_12
P1 0.0179(2) 0.0243(2) 0.01402(19) 0.00132(15) 0.00087(15) -0.00065(16)
S1 0.0287(2) 0.0500(3) 0.0161(2) 0.00625(19) -0.00506(17) -0.0092(2)
O1 0.0245(6) 0.0245(6) 0.0245(6) 0.0039(5) 0.0068(5) 0.0052(5)
O2 0.0180(5) 0.0212(5) 0.0156(5) -0.0030(4) 0.0022(4) 0.0013(4)
C1 0.0242(8) 0.0217(7) 0.0219(8) 0.0008(6) 0.0025(6) -0.0022(6)
C2 0.0431(12) 0.0257(9) 0.0465(12) 0.0050(9) 0.0144(10) 0.0088(9)
C3 0.0184(7) 0.0176(7) 0.0187(7) 0.0015(6) 0.0048(6) 0.0005(6)
C4 0.0164(7) 0.0139(7) 0.0159(7) -0.0006(5) 0.0017(6) -0.0019(5)
O3 0.0162(5) 0.0149(5) 0.0174(5) 0.0018(4) -0.0018(4) -0.0027(4)
C5 0.0195(7) 0.0152(7) 0.0143(7) 0.0018(6) -0.0004(6) -0.0024(6)
C6 0.0193(7) 0.0150(6) 0.0134(7) 0.0011(5) 0.0001(5) 0.0000(5)
C7 0.0185(7) 0.0165(7) 0.0140(7) 0.0002(5) 0.0023(6) 0.0010(5)
C8 0.0192(8) 0.0147(6) 0.0199(7) 0.0009(6) 0.0046(6) 0.0000(6)
O4 0.0197(5) 0.0232(6) 0.0141(5) 0.0042(4) 0.0018(4) 0.0012(5)
C9 0.0205(7) 0.0185(7) 0.0145(7) 0.0022(6) -0.0007(6) -0.0033(6)
O5 0.0189(5) 0.0225(5) 0.0145(5) 0.0038(5) -0.0014(4) -0.0045(5)
C10 0.0401(11) 0.0283(9) 0.0171(8) -0.0022(7) -0.0026(7) -0.0084(8)
C11 0.0247(8) 0.0202(7) 0.0222(8) 0.0066(6) 0.0000(7) 0.0004(6)
O6 0.0269(6) 0.0171(5) 0.0134(5) 0.0019(4) 0.0002(4) 0.0006(4)
C12 0.0207(7) 0.0203(7) 0.0156(7) 0.0044(6) 0.0014(6) 0.0012(6)
O7 0.0419(8) 0.0224(6) 0.0173(6) 0.0077(5) 0.0113(6) 0.0126(6)
C13 0.0237(9) 0.0445(11) 0.0345(10) 0.0169(9) -0.0084(8) -0.0087(8)
C14 0.0189(7) 0.0276(8) 0.0147(7) 0.0012(6) 0.0012(6) -0.0001(6)

loop_
_atom_type_symbol
_atom_type_description
_atom_type_scat_dispersion_real
_atom_type_scat_dispersion_imag
_atom_type_scat_source
C C -0.0001 0.0005 'International Tables Vol C Tables 4.2.6.8 and 6.1.1.4'
H H 0.0000 0.0000 'International Tables Vol C Tables 4.2.6.8 and 6.1.1.4'
O O 0.0017 0.0018 'International Tables Vol C Tables 4.2.6.8 and 6.1.1.4'
P P 0.0346 0.0307 'International Tables Vol C Tables 4.2.6.8 and 6.1.1.4'
S S 0.0441 0.0406 'International Tables Vol C Tables 4.2.6.8 and 6.1.1.4'

loop_
_geom_angle_atom_site_label_1
_geom_angle_atom_site_label_2
_geom_angle_atom_site_label_3
_geom_angle
_geom_angle_site_symmetry_1
_geom_angle_site_symmetry_3
_geom_angle_publ_flag
O1 P1 O2 100.77(7) . . ?
O1 P1 C1 100.29(8) . . ?
O2 P1 C1 107.79(8) . . ?
O1 P1 S1 115.66(6) . . ?
O2 P1 S1 114.26(5) . . ?
C1 P1 S1 116.15(6) . . ?
C2 O1 P1 119.17(13) . . ?
C3 O2 P1 123.30(10) . . ?
P1 C1 H1A 109.5 . . ?
P1 C1 H1B 109.5 . . ?
H1A C1 H1B 109.5 . . ?
P1 C1 H1C 109.5 . . ?
H1A C1 H1C 109.5 . . ?
H1B C1 H1C 109.5 . . ?
O1 C2 H2A 109.5 . . ?
O1 C2 H2B 109.5 . . ?
H2A C2 H2B 109.5 . . ?
O1 C2 H2C 109.5 . . ?
H2A C2 H2C 109.5 . . ?
H2B C2 H2C 109.5 . . ?
O2 C3 C4 109.37(13) . . ?
O2 C3 H3A 109.8 . . ?
C4 C3 H3A 109.8 . . ?
O2 C3 H3B 109.8 . . ?
C4 C3 H3B 109.8 . . ?
H3A C3 H3B 108.2 . . ?
O3 C4 C3 106.66(13) . . ?
O3 C4 C8 109.78(12) . . ?
C3 C4 C8 112.14(13) . . ?
O3 C4 H4A 109.4 . . ?
C3 C4 H4A 109.4 . . ?
C8 C4 H4A 109.4 . . ?
C5 O3 C4 112.56(12) . . ?
O3 C5 O4 109.92(13) . . ?
O3 C5 C6 114.11(13) . . ?
O4 C5 C6 104.04(12) . . ?
O3 C5 H5A 109.5 . . ?
O4 C5 H5A 109.5 . . ?
C6 C5 H5A 109.5 . . ?
O5 C6 C7 108.59(13) . . ?
O5 C6 C5 104.28(12) . . ?
C7 C6 C5 113.71(13) . . ?
O5 C6 H6A 110.0 . . ?
C7 C6 H6A 110.0 . . ?
C5 C6 H6A 110.0 . . ?
O6 C7 C6 106.09(12) . . ?
O6 C7 C8 104.19(12) . . ?
C6 C7 C8 115.10(13) . . ?
O6 C7 H7A 110.4 . . ?
C6 C7 H7A 110.4 . . ?
C8 C7 H7A 110.4 . . ?
O7 C8 C4 109.56(14) . . ?
O7 C8 C7 104.21(12) . . ?
C4 C8 C7 111.62(12) . . ?
O7 C8 H8A 110.4 . . ?
C4 C8 H8A 110.4 . . ?
C7 C8 H8A 110.4 . . ?
C5 O4 C9 108.89(12) . . ?
O5 C9 O4 104.90(12) . . ?
O5 C9 C10 108.42(14) . . ?
O4 C9 C10 109.85(15) . . ?
O5 C9 C11 111.21(14) . . ?
O4 C9 C11 109.69(13) . . ?
C10 C9 C11 112.49(14) . . ?
C6 O5 C9 105.59(12) . . ?
C9 C10 H10A 109.5 . . ?
C9 C10 H10B 109.5 . . ?
H10A C10 H10B 109.5 . . ?
C9 C10 H10C 109.5 . . ?
H10A C10 H10C 109.5 . . ?
H10B C10 H10C 109.5 . . ?
C9 C11 H11A 109.5 . . ?
C9 C11 H11B 109.5 . . ?
H11A C11 H11B 109.5 . . ?
C9 C11 H11C 109.5 . . ?
H11A C11 H11C 109.5 . . ?
H11B C11 H11C 109.5 . . ?
C7 O6 C12 107.90(12) . . ?
O6 C12 O7 105.45(12) . . ?
O6 C12 C13 107.88(14) . . ?
O7 C12 C13 108.90(15) . . ?
O6 C12 C14 110.71(13) . . ?
O7 C12 C14 109.68(13) . . ?
C13 C12 C14 113.86(14) . . ?
C8 O7 C12 110.42(12) . . ?
C12 C13 H13A 109.5 . . ?
C12 C13 H13B 109.5 . . ?
H13A C13 H13B 109.5 . . ?
C12 C13 H13C 109.5 . . ?
H13A C13 H13C 109.5 . . ?
H13B C13 H13C 109.5 . . ?
C12 C14 H14A 109.5 . . ?
C12 C14 H14B 109.5 . . ?
H14A C14 H14B 109.5 . . ?
C12 C14 H14C 109.5 . . ?
H14A C14 H14C 109.5 . . ?
H14B C14 H14C 109.5 . . ?

loop_
_geom_bond_atom_site_label_1
_geom_bond_atom_site_label_2
_geom_bond_distance
_geom_bond_site_symmetry_2
_geom_bond_publ_flag
P1 O1 1.5813(13) . ?
P1 O2 1.5952(13) . ?
P1 C1 1.7870(17) . ?
P1 S1 1.9260(7) . ?
O1 C2 1.436(2) . ?
O2 C3 1.4430(19) . ?
C1 H1A 0.9800 . ?
C1 H1B 0.9800 . ?
C1 H1C 0.9800 . ?
C2 H2A 0.9800 . ?
C2 H2B 0.9800 . ?
C2 H2C 0.9800 . ?
C3 C4 1.506(2) . ?
C3 H3A 0.9900 . ?
C3 H3B 0.9900 . ?
C4 O3 1.4297(18) . ?
C4 C8 1.519(2) . ?
C4 H4A 1.0000 . ?
O3 C5 1.4001(18) . ?
C5 O4 1.4232(19) . ?
C5 C6 1.538(2) . ?
C5 H5A 1.0000 . ?
C6 O5 1.4246(19) . ?
C6 C7 1.516(2) . ?
C6 H6A 1.0000 . ?
C7 O6 1.4226(19) . ?
C7 C8 1.541(2) . ?
C7 H7A 1.0000 . ?
C8 O7 1.423(2) . ?
C8 H8A 1.0000 . ?
O4 C9 1.428(2) . ?
C9 O5 1.425(2) . ?
C9 C10 1.505(2) . ?
C9 C11 1.518(2) . ?
C10 H10A 0.9800 . ?
C10 H10B 0.9800 . ?
C10 H10C 0.9800 . ?
C11 H11A 0.9800 . ?
C11 H11B 0.9800 . ?
C11 H11C 0.9800 . ?
O6 C12 1.4289(18) . ?
C12 O7 1.429(2) . ?
C12 C13 1.506(2) . ?
C12 C14 1.509(2) . ?
C13 H13A 0.9800 . ?
C13 H13B 0.9800 . ?
C13 H13C 0.9800 . ?
C14 H14A 0.9800 . ?
C14 H14B 0.9800 . ?
C14 H14C 0.9800 . ?

loop_
_geom_torsion_atom_site_label_1
_geom_torsion_atom_site_label_2
_geom_torsion_atom_site_label_3
_geom_torsion_atom_site_label_4
_geom_torsion
_geom_torsion_site_symmetry_1
_geom_torsion_site_symmetry_2
_geom_torsion_site_symmetry_3
_geom_torsion_site_symmetry_4
_geom_torsion_publ_flag
O2 P1 O1 C2 69.34(17) . . . . ?
C1 P1 O1 C2 179.87(16) . . . . ?
S1 P1 O1 C2 -54.39(17) . . . . ?
O1 P1 O2 C3 -152.33(12) . . . . ?
C1 P1 O2 C3 103.07(13) . . . . ?
S1 P1 O2 C3 -27.64(13) . . . . ?
P1 O2 C3 C4 -101.50(14) . . . . ?
O2 C3 C4 O3 64.51(16) . . . . ?
O2 C3 C4 C8 -175.29(13) . . . . ?
C3 C4 O3 C5 -166.12(13) . . . . ?
C8 C4 O3 C5 72.17(16) . . . . ?
C4 O3 C5 O4 73.29(16) . . . . ?
C4 O3 C5 C6 -43.12(17) . . . . ?
O3 C5 C6 O5 105.10(14) . . . . ?
O4 C5 C6 O5 -14.67(15) . . . . ?
O3 C5 C6 C7 -13.01(18) . . . . ?
O4 C5 C6 C7 -132.79(13) . . . . ?
O5 C6 C7 O6 170.71(12) . . . . ?
C5 C6 C7 O6 -73.69(16) . . . . ?
O5 C6 C7 C8 -74.65(17) . . . . ?
C5 C6 C7 C8 40.95(19) . . . . ?
O3 C4 C8 O7 75.33(15) . . . . ?
C3 C4 C8 O7 -43.04(18) . . . . ?
O3 C4 C8 C7 -39.57(18) . . . . ?
C3 C4 C8 C7 -157.94(13) . . . . ?
O6 C7 C8 O7 -16.49(16) . . . . ?
C6 C7 C8 O7 -132.23(14) . . . . ?
O6 C7 C8 C4 101.66(15) . . . . ?
C6 C7 C8 C4 -14.1(2) . . . . ?
O3 C5 O4 C9 -129.66(13) . . . . ?
C6 C5 O4 C9 -7.08(16) . . . . ?
C5 O4 C9 O5 26.42(15) . . . . ?
C5 O4 C9 C10 142.76(13) . . . . ?
C5 O4 C9 C11 -93.11(15) . . . . ?
C7 C6 O5 C9 152.56(13) . . . . ?
C5 C6 O5 C9 30.99(15) . . . . ?
O4 C9 O5 C6 -35.92(15) . . . . ?
C10 C9 O5 C6 -153.23(14) . . . . ?
C11 C9 O5 C6 82.59(16) . . . . ?
C6 C7 O6 C12 149.21(13) . . . . ?
C8 C7 O6 C12 27.32(15) . . . . ?
C7 O6 C12 O7 -27.78(16) . . . . ?
C7 O6 C12 C13 -144.03(15) . . . . ?
C7 O6 C12 C14 90.77(15) . . . . ?
C4 C8 O7 C12 -119.63(14) . . . . ?
C7 C8 O7 C12 -0.08(17) . . . . ?
O6 C12 O7 C8 16.64(18) . . . . ?
C13 C12 O7 C8 132.20(15) . . . . ?
C14 C12 O7 C8 -102.60(15) . . . . ?
